data_2014945
loop_
_publ_author_name
'Ai-Li Xie'
'Chun-An Ma'

_publ_section_title
;
 Hexalithium hexadecahydrate decavanadate,
 [Li~6~(H~2~O)~16~V~10~O~28~]~<i>n~</i>
;
_journal_issue 6
_journal_name_full 'Acta Crystallographica Section C'
_journal_page_first i67
_journal_page_last i68
_journal_paper_doi 10.1107/S0108270105013181
_journal_volume 61
_journal_year 2005
_chemical_formula_iupac 'Li6 (H2 O)16 V10 O28'
_chemical_formula_moiety 'H32 Li6 O44 V10'
_chemical_formula_sum 'H32 Li6 O44 V10'
_chemical_formula_weight 1287.29
_chemical_name_systematic
;
poly[octa-\m-aqua-ocataqua-\m-decavanadato-hexalithium]
;
_space_group_IT_number 58
_symmetry_cell_setting orthorhombic
_symmetry_space_group_name_Hall '-P 2 2n'
_symmetry_space_group_name_H-M 'P n n m'
_cell_angle_alpha 90
_cell_angle_beta 90
_cell_angle_gamma 90
_cell_formula_units_Z 2
_cell_length_a 17.6164(2)
_cell_length_b 10.31890(10)
_cell_length_c 9.2348(3)
_cell_measurement_reflns_used 16740
_cell_measurement_temperature 273.0(10)
_cell_measurement_theta_max 27.5
_cell_measurement_theta_min 2.3
_cell_volume 1678.72(6)
_computing_cell_refinement PROCESS-AUTO
_computing_data_collection 'PROCESS-AUTO (Rigaku Corporation, 2002)'
_computing_data_reduction 'CrystalStructure (Rigaku/MSC, 2004)'
_computing_molecular_graphics 'WinGX (Farrugia, 1999)'
_computing_publication_material CrystalStructure
_computing_structure_refinement 'CRYSTALS (Watkin <i>et al.</i>, 1996)'
_computing_structure_solution 'SHELXS97 (Sheldrick, 1997)'
_diffrn_detector_area_resol_mean 10.00
_diffrn_measured_fraction_theta_full 1.0000
_diffrn_measured_fraction_theta_max 1.0000
_diffrn_measurement_device_type 'Rigaku R-AXIS RAPID'
_diffrn_measurement_method \w
_diffrn_radiation_type 'Mo K\a'
_diffrn_radiation_wavelength 0.7107
_diffrn_reflns_av_R_equivalents 0.021
_diffrn_reflns_limit_h_max 22
_diffrn_reflns_limit_h_min -22
_diffrn_reflns_limit_k_max 13
_diffrn_reflns_limit_k_min -13
_diffrn_reflns_limit_l_max 11
_diffrn_reflns_limit_l_min -11
_diffrn_reflns_number 16609
_diffrn_reflns_theta_full 26.00
_diffrn_reflns_theta_max 27.48
_exptl_absorpt_coefficient_mu 2.794
_exptl_absorpt_correction_T_max 0.484
_exptl_absorpt_correction_T_min 0.391
_exptl_absorpt_correction_type multi-scan
_exptl_absorpt_process_details '(Higashi, 1995)'
_exptl_crystal_colour orange
_exptl_crystal_density_diffrn 2.546
_exptl_crystal_density_method 'not measured'
_exptl_crystal_description block
_exptl_crystal_F_000 1264.00
_exptl_crystal_size_max 0.39
_exptl_crystal_size_mid 0.31
_exptl_crystal_size_min 0.26
_refine_diff_density_max 0.33
_refine_diff_density_min -0.42
_refine_ls_extinction_method none
_refine_ls_goodness_of_fit_ref 1.026
_refine_ls_hydrogen_treatment constr
_refine_ls_number_parameters 160
_refine_ls_number_reflns 1611
_refine_ls_number_restraints 5
_refine_ls_R_factor_gt 0.0210
_refine_ls_shift/su_max 0.0000
_refine_ls_structure_factor_coef Fsqd
_refine_ls_weighting_details 'w = 1/[0.001Fo^2^ + \s(Fo^2^)]/(4Fo^2^)'
_refine_ls_weighting_scheme calc
_refine_ls_wR_factor_ref 0.0720
_reflns_number_gt 1611
_reflns_number_total 2044
_reflns_threshold_expression F^2^>2\s(F^2^)
_cod_data_source_file ta1489.cif
_cod_data_source_block I
_cod_database_code 2014945

loop_
_symmetry_equiv_pos_site_id
_symmetry_equiv_pos_as_xyz
1 +X,+Y,+Z
2 1/2-X,1/2+Y,1/2+Z
3 1/2+X,1/2-Y,1/2+Z
4 -X,-Y,+Z
5 -X,-Y,-Z
6 1/2+X,1/2-Y,1/2-Z
7 1/2-X,1/2+Y,1/2-Z
8 +X,+Y,-Z

loop_
_atom_site_label
_atom_site_fract_x
_atom_site_fract_y
_atom_site_fract_z
_atom_site_U_iso_or_equiv
_atom_site_adp_type
_atom_site_calc_flag
_atom_site_refinement_flags
_atom_site_occupancy
_atom_site_disorder_assembly
_atom_site_disorder_group
_atom_site_type_symbol
V1 0.64709(2) 0.66201(3) 0.66489(4) 0.01410(10) Uani d . 1.00 . . V
V2 0.64143(2) 0.40100(4) 0.5000 0.01120(10) Uani d S 1.00 . . V
V3 0.5000 0.5000 0.67800(5) 0.01010(10) Uani d S 1.00 . . V
V4 0.49439(2) 0.23635(4) 0.5000 0.01270(10) Uani d S 1.00 . . V
O1 0.69770(10) 0.7148(2) 0.5000 0.0163(5) Uani d S 1.00 . . O
O2 0.57373(7) 0.79320(10) 0.64630(10) 0.0153(3) Uani d . 1.00 . . O
O3 0.69740(8) 0.71530(10) 0.7960(2) 0.0226(4) Uani d . 1.00 . . O
O4 0.68548(8) 0.49270(10) 0.64550(10) 0.0151(3) Uani d . 1.00 . . O
O5 0.56450(10) 0.57040(10) 0.5000 0.0113(4) Uani d S 1.00 . . O
O6 0.68760(10) 0.2667(2) 0.5000 0.0175(5) Uani d S 1.00 . . O
O7 0.55641(7) 0.34830(10) 0.63430(10) 0.0114(3) Uani d . 1.00 . . O
O8 0.43484(7) 0.42950(10) 0.78750(10) 0.0152(3) Uani d . 1.00 . . O
O9 0.54690(10) 0.1105(2) 0.5000 0.0204(5) Uani d S 1.00 . . O
O10 0.68872(9) 1.00260(10) 0.6689(2) 0.0232(4) Uani d . 1.00 . . O
O11 0.83360(10) 0.9689(2) 0.500000(10) 0.0230(5) Uani d S 1.00 . . O
O12 0.86619(8) 0.70620(10) 0.65730(10) 0.0213(4) Uani d . 1.00 . . O
O13 1.02070(10) 0.7409(2) 0.500000(10) 0.0313(6) Uani d S 1.00 . . O
O14 0.85570(10) 0.4521(2) 0.500000(10) 0.0340(7) Uani d S 1.00 . . O
O15 1.000000(10) 0.500000(10) 0.6672(2) 0.0251(6) Uani d S 1.00 . . O
Li1 0.7345(3) 1.0895(5) 0.5000 0.0290(10) Uani d S 1.00 . . Li
Li2 0.8057(3) 0.7794(5) 0.5000 0.0240(10) Uani d S 1.00 . . Li
Li3 0.9343(3) 0.6014(5) 0.5000 0.0290(10) Uani d S 1.00 . . Li
H1 0.6581 0.9471 0.6524 0.028 Uiso c R 1.00 . . H
H2 0.7289 0.9781 0.7234 0.029 Uiso c R 1.00 . . H
H3 0.8574 0.9938 0.5761 0.028 Uiso c R 1.00 . . H
H4 0.8479 0.6501 0.7116 0.026 Uiso c R 1.00 . . H
H5 0.8863 0.7583 0.7124 0.026 Uiso c R 1.00 . . H
H6 1.0375 0.7961 0.5760 0.039 Uiso c R 1.00 . . H
H7 0.8067 0.4489 0.5000 0.041 Uiso c R 1.00 . . H
H8 0.8846 0.3895 0.5000 0.041 Uiso c R 1.00 . . H
H9 1.0240 0.5600 0.7283 0.031 Uiso c R 1.00 . . H

loop_
_atom_site_aniso_label
_atom_site_aniso_U_11
_atom_site_aniso_U_22
_atom_site_aniso_U_33
_atom_site_aniso_U_12
_atom_site_aniso_U_13
_atom_site_aniso_U_23
V1 0.0120(2) 0.0153(2) 0.0150(2) -0.00240(10) -0.00190(10) -0.00200(10)
V2 0.0083(2) 0.0110(3) 0.0144(3) 0.00080(10) 0.0000 0.0000
V3 0.0097(2) 0.0114(2) 0.0092(2) -0.00020(10) 0.0000 0.0000
V4 0.0112(2) 0.0096(2) 0.0173(3) -0.0004(2) 0.0000 0.0000
O1 0.0116(9) 0.0142(9) 0.0230(10) -0.0020(7) 0.0000 0.0000
O2 0.0133(6) 0.0134(6) 0.0192(7) -0.0017(5) -0.0005(5) -0.0038(5)
O3 0.0178(7) 0.0260(7) 0.0239(8) -0.0032(6) -0.0055(6) -0.0068(7)
O4 0.0120(6) 0.0147(6) 0.0186(7) 0.0002(5) -0.0035(5) -0.0001(5)
O5 0.0097(8) 0.0110(8) 0.0132(9) 0.0004(7) 0.0000 0.0000
O6 0.0150(10) 0.0150(10) 0.0220(10) 0.0038(8) 0.0000 0.0000
O7 0.0107(6) 0.0115(6) 0.0121(6) 0.0003(5) -0.0008(5) 0.0017(5)
O8 0.0147(6) 0.0183(6) 0.0127(6) -0.0007(5) 0.0024(5) 0.0007(5)
O9 0.0170(10) 0.0133(9) 0.0310(10) 0.0008(7) 0.0000 0.0000
O10 0.0226(7) 0.0224(8) 0.0246(9) -0.0036(6) -0.0026(6) -0.0008(6)
O11 0.0240(10) 0.0250(10) 0.0200(10) -0.0021(9) 0.0000 0.0000
O12 0.0247(7) 0.0222(7) 0.0170(7) -0.0072(6) -0.0008(6) -0.0005(6)
O13 0.0420(10) 0.0260(10) 0.0260(10) -0.0140(10) 0.0000 0.0000
O14 0.0290(10) 0.0330(10) 0.040(2) -0.0060(10) 0.0000 0.0000
O15 0.0270(10) 0.0270(10) 0.0220(10) -0.0026(9) 0.0000 0.0000
Li1 0.033(3) 0.024(3) 0.029(3) 0.007(2) 0.0000 0.0000
Li2 0.023(3) 0.024(2) 0.023(2) -0.005(2) 0.0000 0.0000
Li3 0.029(3) 0.029(3) 0.029(3) -0.002(2) 0.0000 0.0000

loop_
_atom_type_symbol
_atom_type_description
_atom_type_scat_dispersion_real
_atom_type_scat_dispersion_imag
_atom_type_scat_source
V V 0.300 0.529
;
International Tables for Crystallography
(1992, Vol. C, Tables 4.2.6.8 and 6.1.1.4)
;
O O 0.011 0.006
;
International Tables for Crystallography
(1992, Vol. C, Tables 4.2.6.8 and 6.1.1.4)
;
Li Li 0.000 0.000
;
International Tables for Crystallography
(1992, Vol. C, Tables 4.2.6.8 and 6.1.1.4)
;
H H 0.000 0.000
;
International Tables for Crystallography
(1992, Vol. C, Table 6.1.1.4)
;

loop_
_geom_angle_atom_site_label_1
_geom_angle_atom_site_label_2
_geom_angle_atom_site_label_3
_geom_angle_site_symmetry_1
_geom_angle_site_symmetry_2
_geom_angle_site_symmetry_3
_geom_angle
V1 O1 V1 . . 8_556 111.11(9)
O2 V1 O1 . . . 92.51(7)
O3 V1 O1 . . . 104.82(7)
O4 V1 O1 . . . 91.27(7)
O5 V1 O1 . . . 83.16(6)
O8 V1 O1 4_665 . . 157.70(6)
V1 O1 Li2 . . . 123.57(5)
V1 O2 V4 . . 4_665 113.42(7)
O3 V1 O2 . . . 101.68(7)
O4 V1 O2 . . . 155.11(6)
O5 V1 O2 . . . 78.55(6)
O8 V1 O2 4_665 . . 84.19(5)
O4 V1 O3 . . . 101.10(7)
O5 V1 O3 . . . 171.97(6)
O8 V1 O3 4_665 . . 97.44(7)
V1 O4 V2 . . . 113.60(7)
O5 V1 O4 . . . 77.49(6)
O8 V1 O4 4_665 . . 83.04(5)
V1 O5 V1 . . 8_556 82.54(6)
V1 O5 V2 . . . 86.41(5)
V1 O5 V3 . . . 88.100(10)
V1 O5 V4 . . 4_665 85.85(5)
O8 V1 O5 4_665 . . 74.56(5)
V1 O5 V3 . . 5_666 170.63(6)
V1 O8 V3 . 4_665 . 110.05(7)
O4 V2 O4 8_556 . . 95.35(6)
O5 V2 O4 . . . 81.39(5)
O6 V2 O4 . . . 103.45(6)
O7 V2 O4 . . . 90.17(6)
O7 V2 O4 8_556 . . 155.66(6)
V2 O4 V1 . 8_556 8_556 113.60(7)
O5 V2 O4 . . 8_556 81.39(5)
O6 V2 O4 . . 8_556 103.45(6)
O7 V2 O4 . . 8_556 155.66(6)
O7 V2 O4 8_556 . 8_556 90.17(6)
V2 O5 V1 . . 8_556 86.41(5)
V2 O5 V3 . . . 93.29(5)
V2 O5 V4 . . 4_665 169.70(9)
V2 O5 V3 . . 5_666 93.29(5)
O6 V2 O5 . . . 172.64(8)
O7 V2 O5 . . . 76.02(5)
O7 V2 O5 8_556 . . 76.02(5)
O7 V2 O6 . . . 98.24(6)
O7 V2 O6 8_556 . . 98.24(6)
V2 O6 Li1 . . 1_545 173.9(2)
V2 O7 V3 . . . 107.27(6)
V2 O7 V4 . . . 100.29(6)
O7 V2 O7 8_556 . . 75.78(5)
V2 O7 V3 . 8_556 5_666 107.27(6)
V2 O7 V4 . 8_556 . 100.29(6)
V3 O5 V1 . . 8_556 170.63(6)
V3 O5 V4 . . 4_665 93.24(5)
O7 V3 O5 4_665 . . 80.42(6)
O8 V3 O5 4_665 . . 87.29(6)
V3 O5 V3 . . 5_666 101.27(7)
O7 V3 O5 . . . 80.65(6)
O5 V3 O5 4_665 . . 78.73(5)
O8 V3 O5 . . . 166.03(6)
O7 V3 O5 4_665 . 4_665 80.65(6)
O8 V3 O5 4_665 . 4_665 166.03(6)
V3 O5 V3 . 4_665 5_666 101.27(7)
V3 O5 V4 . 4_665 . 93.24(5)
O7 V3 O5 . . 4_665 80.42(6)
V3 O5 V1 . 4_665 4_665 88.100(10)
V3 O5 V2 . 4_665 4_665 93.29(5)
O8 V3 O5 . . 4_665 87.29(6)
V3 O5 V1 . 4_665 5_666 170.63(6)
O7 V3 O7 4_665 . . 155.43(6)
O8 V3 O7 4_665 . . 97.26(5)
V3 O7 V4 . . . 108.64(6)
O8 V3 O7 . . . 97.33(5)
V3 O7 V4 . 4_665 4_665 108.64(6)
O8 V3 O7 4_665 . 4_665 97.33(5)
V3 O7 V2 . 4_665 4_665 107.27(6)
O8 V3 O7 . . 4_665 97.26(6)
O8 V3 O8 4_665 . . 106.68(7)
V3 O8 V1 . . 4_665 110.05(7)
O7 V4 O2 . . 4_665 89.81(5)
O7 V4 O2 8_556 . 4_665 154.64(6)
O9 V4 O2 . . 4_665 104.14(6)
V4 O2 V1 . 4_665 4_665 113.42(7)
O5 V4 O2 4_665 . 4_665 81.12(5)
O2 V4 O2 5_666 . 4_665 95.00(6)
O7 V4 O2 . . 5_666 154.64(6)
O7 V4 O2 8_556 . 5_666 89.81(5)
O9 V4 O2 . . 5_666 104.14(6)
O5 V4 O2 4_665 . 5_666 81.12(5)
V4 O2 V1 . 5_666 5_666 113.42(7)
V4 O5 V3 . 4_665 5_666 93.24(5)
O7 V4 O5 . . 4_665 75.04(5)
O7 V4 O5 8_556 . 4_665 75.04(5)
O9 V4 O5 . . 4_665 172.01(8)
V4 O5 V1 . 4_665 4_665 85.85(5)
V4 O5 V2 . 4_665 4_665 169.70(9)
V4 O5 V1 . 4_665 5_666 85.85(5)
O7 V4 O7 8_556 . . 75.90(5)
O9 V4 O7 . . . 98.75(7)
V4 O7 V3 . 8_556 5_666 108.64(6)
O9 V4 O7 . . 8_556 98.75(7)
O1 V1 O2 . 8_556 8_556 92.51(7)
O1 V1 O4 . 8_556 8_556 91.27(7)
O1 V1 O5 . 8_556 . 83.16(6)
Li2 O1 V1 . . 8_556 123.57(5)
O1 V1 O8 . 8_556 5_666 157.70(6)
O1 V1 O3 . 8_556 8_556 104.82(7)
O1 Li2 O11 . . . 123.4(3)
O1 Li2 O12 . . . 112.8(2)
O1 Li2 O12 . . 8_556 112.8(2)
O2 V4 O2 . 4_665 8_556 95.00(6)
O2 V4 O5 . 4_665 . 81.12(5)
O2 V4 O7 . 4_665 4_665 89.81(5)
O2 V4 O7 . 4_665 5_666 154.64(6)
O2 V4 O9 . 4_665 4_665 104.14(6)
V4 O5 V1 4_665 . 8_556 85.85(5)
O5 V1 O2 . 8_556 8_556 78.55(6)
O5 V1 O4 . 8_556 8_556 77.49(6)
V3 O5 V1 5_666 . 8_556 88.100(10)
O5 V1 O8 . 8_556 5_666 74.56(5)
O5 V1 O3 . 8_556 8_556 171.97(6)
V4 O5 V3 4_665 . 5_666 93.24(5)
O5 V3 O7 . 5_666 8_556 80.65(6)
O5 V3 O8 . 5_666 5_666 87.29(6)
O5 V3 O5 . 5_666 4_665 78.73(5)
O5 V3 O7 . 5_666 5_666 80.42(6)
O5 V3 O8 . 5_666 8_556 166.03(6)
O5 V4 O2 . 4_665 8_556 81.12(5)
O5 V4 O7 . 4_665 4_665 75.04(5)
O5 V4 O7 . 4_665 5_666 75.04(5)
O5 V4 O9 . 4_665 4_665 172.01(8)
O8 V1 O2 . 4_665 4_665 84.19(5)
O8 V1 O4 . 4_665 4_665 83.04(5)
O8 V1 O5 . 4_665 4_665 74.56(5)
O8 V1 O1 . 4_665 4_665 157.70(6)
O8 V1 O3 . 4_665 4_665 97.44(7)
O10 Li1 O10 . . 8_556 104.6(3)
O10 Li1 O11 . . . 94.0(2)
O10 Li1 O6 . . 1_565 104.3(2)
Li2 O11 Li1 . . . 111.4(2)
O11 Li1 O10 . . 8_556 94.0(2)
O11 Li1 O6 . . 1_565 149.8(3)
O11 Li2 O12 . . . 104.0(2)
O12 Li2 O12 . . 8_556 96.1(2)
Li3 O12 Li2 . . . 89.8(2)
O12 Li3 O12 . . 8_556 83.9(2)
O12 Li3 O14 . . . 90.0(2)
O12 Li3 O13 . . . 93.4(2)
O12 Li3 O15 . . . 93.33(5)
O13 Li3 O14 . . . 175.4(3)
O13 Li3 O15 . . . 86.8(2)
O14 Li3 O15 . . . 89.9(2)
O15 Li3 O15 . . 8_556 89.4(2)
O15 Li3 O12 8_556 . 8_556 93.33(5)

loop_
_geom_bond_atom_site_label_1
_geom_bond_atom_site_label_2
_geom_bond_site_symmetry_1
_geom_bond_site_symmetry_2
_geom_bond_distance
_geom_bond_publ_flag
V1 O1 . . 1.8460(10) ?
V1 O2 . . 1.8800(10) ?
V1 O3 . . 1.5980(10) ?
V1 O4 . . 1.8820(10) ?
V1 O5 . . 2.3080(10) ?
V1 O8 . 4_665 2.0630(10) no
V2 O4 . . 1.8170(10) ?
V2 O4 . 8_556 1.8170(10) ?
V2 O5 . . 2.212(2) ?
V2 O6 . . 1.607(2) ?
V2 O7 . . 2.0190(10) ?
V2 O7 . 8_556 2.0190(10) ?
V3 O5 . . 2.1260(10) ?
V3 O5 . 4_665 2.1260(10) ?
V3 O7 . . 1.8980(10) ?
V3 O7 . 4_665 1.8980(10) ?
V3 O8 . . 1.6940(10) ?
V3 O8 . 4_665 1.6940(10) ?
V4 O2 . 4_665 1.8330(10) ?
V4 O2 . 5_666 1.8330(10) ?
V4 O5 . 4_665 2.248(2) ?
V4 O7 . . 2.0160(10) ?
V4 O7 . 8_556 2.0160(10) ?
V4 O9 . . 1.595(2) ?
O1 V1 . 8_556 1.8460(10) ?
O1 Li2 . . 2.016(5) ?
O2 V4 . 4_665 1.8330(10) ?
O5 V1 . 8_556 2.3080(10) ?
O5 V3 . 5_666 2.1260(10) ?
O5 V4 . 4_665 2.248(2) ?
O6 Li1 . 1_545 2.007(5) ?
O8 V1 . 4_665 2.0630(10) ?
O10 Li1 . . 1.971(4) ?
O11 Li1 . . 2.144(6) ?
O11 Li1 . 8_556 2.144(6) ?
O11 Li2 . . 2.016(5) ?
O11 Li2 . 8_556 2.016(5) ?
O12 Li2 . . 1.954(4) ?
O12 Li3 . . 2.173(4) ?
O13 Li3 . . 2.094(6) ?
O13 Li3 . 8_556 2.094(6) ?
O14 Li3 . . 2.072(6) ?
O14 Li3 . 8_556 2.072(6) ?
O15 Li3 . . 2.195(4) ?
O15 Li3 . 8_556 2.195(4) ?
Li1 O6 . 1_565 2.007(5) ?
Li1 O10 . 8_556 1.971(4) ?
Li1 O11 . . 2.144(6) ?
Li1 O11 . 8_556 2.144(6) no
Li2 O11 . . 2.016(5) no
Li2 O11 . 8_556 2.016(5) ?
Li2 O12 . 8_556 1.954(4) ?
Li3 O12 . 8_556 2.173(4) ?
Li3 O13 . . 2.094(6) ?
Li3 O13 . 8_556 2.094(6) ?
Li3 O14 . . 2.072(6) ?
Li3 O14 . 8_556 2.072(6) ?
Li3 O15 . . 2.195(4) ?
Li3 O15 . 8_556 2.195(4) ?
O10 H1 . . 0.8013 ?
O10 H2 . . 0.9045 ?
O11 H3 . . 0.8579 ?
O11 H3 . 8_556 0.8579 ?
O12 H4 . . 0.8305 ?
O12 H5 . . 0.8197 ?
O13 H6 . . 0.9510 ?
O13 H6 . 8_556 0.9510 no
O14 H7 . . 0.8638 ?
O14 H7 . 8_556 0.8638 ?
O14 H8 . . 0.8229 ?
O14 H8 . 8_556 0.8229 ?
O15 H9 . . 0.9385 ?
H3 O11 . . 0.8579 ?
H3 O11 . 8_556 0.8579 ?
H6 O13 . . 0.9510 ?
H6 O13 . 8_556 0.9510 ?
H7 O14 . . 0.8638 ?
H7 O14 . 8_556 0.8638 ?
H8 O14 . . 0.8229 ?
H8 O14 . 8_556 0.8229 ?
H9 O15 . . 0.9385 ?

loop_
_geom_hbond_atom_site_label_D
_geom_hbond_atom_site_label_H
_geom_hbond_atom_site_label_A
_geom_hbond_site_symmetry_A
_geom_hbond_distance_DH
_geom_hbond_distance_HA
_geom_hbond_distance_DA
_geom_hbond_angle_DHA
O10 H2 O4 7_656 0.90 1.94 2.804(2) 159
O11 H3 O8 6_566 0.85 2.01 2.851(2) 163
O12 H4 O10 7_646 0.83 1.98 2.815(2) 174
O12 H5 O7 7_656 0.82 1.97 2.777(2) 167
O13 H6 O8 7_656 0.95 1.92 2.872(2) 171
O14 H8 O13 4_765 0.82 2.14 2.952(3) 167
O10 H1 O2 . 0.79 2.18 2.969(2) 170
O14 H7 O4 . 0.86 2.56 3.312(3) 146
O15 H9 O2 6_566 0.94 2.10 3.034(2) 175
